data_4002522
loop_
_publ_author_name
'Masaki, N.'
'Yamane, H.'
'Uchida, S.'
'Sato, T.'

_publ_section_title
;
 Characterization of a new potassium titanate, K Ti O2 (O H) synthesized
 via hydrothermal method
;
_journal_name_full 'Chemistry of Materials (1,1989-)'
_journal_page_first 419
_journal_page_last 424
_journal_volume 14
_journal_year 2002
_chemical_formula_sum 'H K O3 Ti'
_chemical_name_systematic 'K (Ti O2 (O H))'
_space_group_IT_number 194
_symmetry_space_group_name_Hall '-P 6c 2c'
_symmetry_space_group_name_H-M 'P 63/m m c'
_cell_angle_alpha 90
_cell_angle_beta 90
_cell_angle_gamma 120
_cell_formula_units_Z 4
_cell_length_a 5.7096
_cell_length_b 5.7096
_cell_length_c 9.5574
_cell_volume 269.825
_citation_journal_id_ASTM CMATEX
_cod_data_source_file Masaki_CMATEX_2002_244.cif
_cod_data_source_block H1K1O3Ti1
_cod_original_cell_volume 269.8247
_cod_original_formula_sum 'H1 K1 O3 Ti1'
_cod_database_code 4002522

loop_
_symmetry_equiv_pos_as_xyz
x,y,z
x-y,x,z+1/2
-y,x-y,z
-x,-y,z+1/2
-x+y,-x,z
y,-x+y,z+1/2
-y,-x,-z+1/2
x-y,-y,-z
x,x-y,-z+1/2
y,x,-z
-x+y,y,-z+1/2
-x,-x+y,-z
-x,-y,-z
-x+y,-x,-z-1/2
y,-x+y,-z
x,y,-z-1/2
x-y,x,-z
-y,x-y,-z-1/2
y,x,z-1/2
-x+y,y,z
-x,-x+y,z-1/2
-y,-x,z
x-y,-y,z-1/2
x,x-y,z

loop_
_atom_site_label
_atom_site_type_symbol
_atom_site_fract_x
_atom_site_fract_y
_atom_site_fract_z
_atom_site_occupancy
_atom_site_U_iso_or_equiv
K2 K+1 0.6667 0.3333 0.25 1 0.0
O1 O-2 0.5 0 0 1 0.0
O2 O-2 0.1829 0.3658 0.25 1 0.0
Ti1 Ti+4 0.3333 0.6667 0.0955 1 0.0
K1 K+1 0 0 0 1 0.0
